data_4032545
loop_
_publ_author_name
'Venkateswarulu, Mangili'
'Kumar, Sunil'
'Ghosh, Subrata'

_publ_section_title
;
 Modified Atomic Orbital Overlap: Molecular Level Proof of the
 Nucleophilic Cleavage Propensity of Dinitrophenol-Based Probes.
;
_journal_issue 9
_journal_name_full 'The Journal of organic chemistry'
_journal_page_first 4713
_journal_page_last 4720
_journal_paper_doi 10.1021/acs.joc.7b00317
_journal_volume 82
_journal_year 2017
_chemical_formula_moiety 'C18 H15 N3 O7 S'
_chemical_formula_sum 'C18 H15 N3 O7 S'
_chemical_formula_weight 417.39
_chemical_name_systematic
;
 ? 
;
_space_group_crystal_system monoclinic
_space_group_IT_number 14
_space_group_name_Hall '-P 2ybc'
_space_group_name_H-M_alt 'P 1 21/c 1'
_symmetry_space_group_name_Hall '-P 2ybc'
_symmetry_space_group_name_H-M 'P 1 21/c 1'
_atom_sites_solution_hydrogens geom
_atom_sites_solution_primary direct
_atom_sites_solution_secondary difmap
_audit_creation_date 2016-12-13
_audit_creation_method
;
  Olex2 1.2-ac2
  (compiled 2012.03.27 svn.r2268, GUI svn.r4156)
;
_cell_angle_alpha 90.00
_cell_angle_beta 90.232(4)
_cell_angle_gamma 90.00
_cell_formula_units_Z 4
_cell_length_a 8.1841(3)
_cell_length_b 31.9088(12)
_cell_length_c 7.3248(4)
_cell_measurement_reflns_used 1690
_cell_measurement_temperature 293(2)
_cell_measurement_theta_max 66.7410
_cell_measurement_theta_min 2.7630
_cell_volume 1912.82(14)
_computing_cell_refinement
;
CrysAlisPro, Agilent Technologies,
Version 1.171.37.33d (release 23-04-2014 CrysAlis171 .NET)
(compiled Apr 23 2014,17:37:27)
;
_computing_data_collection
;
CrysAlisPro, Agilent Technologies,
Version 1.171.37.33d (release 23-04-2014 CrysAlis171 .NET)
(compiled Apr 23 2014,17:37:27)
;
_computing_data_reduction
;
CrysAlisPro, Agilent Technologies,
Version 1.171.37.33d (release 23-04-2014 CrysAlis171 .NET)
(compiled Apr 23 2014,17:37:27)
;
_computing_molecular_graphics
;
O. V. Dolomanov, L. J. Bourhis, R. J. Gildea, J. A. K. Howard and H. Puschmann,
OLEX2: a complete structure solution, refinement and analysis program.
J. Appl. Cryst. (2009). 42, 339-341.
;
_computing_publication_material
;
O. V. Dolomanov, L. J. Bourhis, R. J. Gildea, J. A. K. Howard and H. Puschmann,
OLEX2: a complete structure solution, refinement and analysis program.
J. Appl. Cryst. (2009). 42, 339-341.
;
_computing_structure_refinement
;
SHELXL, G.M. Sheldrick, Acta Cryst.
(2008). A64, 112-122
;
_computing_structure_solution
;
SHELXS, G.M. Sheldrick, Acta Cryst.
(2008). A64, 112-122
;
_diffrn_ambient_temperature 293(2)
_diffrn_detector 'CCD plate'
_diffrn_detector_area_resol_mean 7.9987
_diffrn_detector_type Eos
_diffrn_measured_fraction_theta_full 0.7615
_diffrn_measured_fraction_theta_max 0.7648
_diffrn_measurement_details
;
#__ type_ start__ end____ width___ exp.time_
  1 omega    1.00   27.00   1.0000    1.0000
omega____ theta____ kappa____ phi______ frames
    -       25.5687  -99.0000 -180.0000 26

#__ type_ start__ end____ width___ exp.time_
  2 omega   42.00   93.00   1.0000    1.0000
omega____ theta____ kappa____ phi______ frames
    -       25.5687   57.0000  -90.0000 51

#__ type_ start__ end____ width___ exp.time_
  3 omega   39.00   79.00   1.0000    1.0000
omega____ theta____ kappa____ phi______ frames
    -       25.5687  -99.0000 -180.0000 40

#__ type_ start__ end____ width___ exp.time_
  4 omega    0.00   37.00   1.0000    1.0000
omega____ theta____ kappa____ phi______ frames
    -       25.5687   57.0000  -90.0000 37

#__ type_ start__ end____ width___ exp.time_
  5 omega   58.00  136.00   1.0000   10.0000
omega____ theta____ kappa____ phi______ frames
    -       66.7844  178.0000  150.0000 78

#__ type_ start__ end____ width___ exp.time_
  6 omega  -11.00   94.00   1.0000   10.0000
omega____ theta____ kappa____ phi______ frames
    -       66.7844  -25.0000  -90.0000 105

#__ type_ start__ end____ width___ exp.time_
  7 omega  115.00  144.00   1.0000   10.0000
omega____ theta____ kappa____ phi______ frames
    -       66.7844  111.0000  -90.0000 29

#__ type_ start__ end____ width___ exp.time_
  8 omega  101.00  133.00   1.0000   20.1350
omega____ theta____ kappa____ phi______ frames
    -      108.0000  104.0000 -120.0000 32

#__ type_ start__ end____ width___ exp.time_
  9 omega  129.00  167.00   1.0000   20.1350
omega____ theta____ kappa____ phi______ frames
    -      108.0000  104.0000 -180.0000 38

#__ type_ start__ end____ width___ exp.time_
 10 omega   26.00   82.00   1.0000   20.1350
omega____ theta____ kappa____ phi______ frames
    -      108.0000  -32.0000 -150.0000 56

#__ type_ start__ end____ width___ exp.time_
 11 omega  147.00  175.00   1.0000   20.1350
omega____ theta____ kappa____ phi______ frames
    -      108.0000  139.0000   62.0000 28

#__ type_ start__ end____ width___ exp.time_
 12 omega   41.00  153.00   1.0000   20.1350
omega____ theta____ kappa____ phi______ frames
    -      108.0000   11.0000  -90.0000 112

#__ type_ start__ end____ width___ exp.time_
 13 omega   86.00  113.00   1.0000   20.1350
omega____ theta____ kappa____ phi______ frames
    -      108.0000  139.0000   62.0000 27

#__ type_ start__ end____ width___ exp.time_
 14 omega  136.00  169.00   1.0000   20.1350
omega____ theta____ kappa____ phi______ frames
    -      108.0000  104.0000 -120.0000 33

#__ type_ start__ end____ width___ exp.time_
 15 omega  119.00  171.00   1.0000   20.1350
omega____ theta____ kappa____ phi______ frames
    -      108.0000  104.0000 -150.0000 52
;
_diffrn_measurement_device 'four-circle diffractometer'
_diffrn_measurement_device_type 'SuperNova, Dual, Cu at zero, Eos'
_diffrn_measurement_method '\w scans'
_diffrn_orient_matrix_UB_11 -0.0781386000
_diffrn_orient_matrix_UB_12 -0.0407472000
_diffrn_orient_matrix_UB_13 -0.0720072000
_diffrn_orient_matrix_UB_21 0.1340130000
_diffrn_orient_matrix_UB_22 -0.0258181000
_diffrn_orient_matrix_UB_23 0.0963739000
_diffrn_orient_matrix_UB_31 -0.1065112000
_diffrn_orient_matrix_UB_32 -0.0026670000
_diffrn_orient_matrix_UB_33 0.1724427000
_diffrn_radiation_monochromator mirror
_diffrn_radiation_probe x-ray
_diffrn_radiation_type 'Cu K\a'
_diffrn_radiation_wavelength 1.54184
_diffrn_reflns_av_R_equivalents 0.0220
_diffrn_reflns_av_unetI/netI 0.0356
_diffrn_reflns_limit_h_max 8
_diffrn_reflns_limit_h_min -9
_diffrn_reflns_limit_k_max 32
_diffrn_reflns_limit_k_min -37
_diffrn_reflns_limit_l_max 8
_diffrn_reflns_limit_l_min -6
_diffrn_reflns_number 3924
_diffrn_reflns_theta_full 66.90
_diffrn_reflns_theta_max 66.90
_diffrn_reflns_theta_min 2.77
_diffrn_source 'sealed X-ray tube'
_diffrn_source_type 'SuperNova (Cu) X-ray Source'
_exptl_absorpt_coefficient_mu 1.933
_exptl_absorpt_correction_T_max 0.915
_exptl_absorpt_correction_T_min 0.837
_exptl_absorpt_correction_type gaussian
_exptl_absorpt_process_details
;
CrysAlisPro, Agilent Technologies,
Version 1.171.37.33d (release 23-04-2014 CrysAlis171 .NET)
(compiled Apr 23 2014,17:37:27)
Numerical absorption correction based on gaussian integration over
            a multifaceted crystal model
Empirical absorption correction using spherical harmonics,
 implemented in SCALE3 ABSPACK scaling algorithm.
;
_exptl_crystal_density_diffrn 1.449
_exptl_crystal_density_method 'not measured'
_exptl_crystal_description
;
;
_exptl_crystal_F_000 864
_exptl_crystal_size_max 0.1613
_exptl_crystal_size_mid 0.0945
_exptl_crystal_size_min 0.0681
_refine_diff_density_max 0.515
_refine_diff_density_min -0.353
_refine_diff_density_rms 0.054
_refine_ls_extinction_method none
_refine_ls_goodness_of_fit_ref 1.039
_refine_ls_hydrogen_treatment mixed
_refine_ls_matrix_type full
_refine_ls_number_parameters 264
_refine_ls_number_reflns 2608
_refine_ls_number_restraints 0
_refine_ls_restrained_S_all 1.039
_refine_ls_R_factor_all 0.0712
_refine_ls_R_factor_gt 0.0589
_refine_ls_shift/su_max 0.001
_refine_ls_shift/su_mean 0.000
_refine_ls_structure_factor_coef Fsqd
_refine_ls_weighting_details 'calc w=1/[\s^2^(Fo^2^)+(0.1017P)^2^+0.7295P] where P=(Fo^2^+2Fc^2^)/3'
_refine_ls_weighting_scheme calc
_refine_ls_wR_factor_gt 0.1616
_refine_ls_wR_factor_ref 0.1759
_reflns_number_gt 2096
_reflns_number_total 2608
_reflns_threshold_expression >2sigma(I)
_cod_data_source_file jo7b00317_si_001.cif
_cod_data_source_block P8
_cod_original_cell_volume 1912.82(15)
_cod_database_code 4032545
_chemical_oxdiff_formula 'C72 H60 N12 O28 S4 '
_reflns_odcompleteness_completeness 76.15
_reflns_odcompleteness_iscentric 1
_reflns_odcompleteness_theta 66.97

loop_
_space_group_symop_id
_space_group_symop_operation_xyz
1 'x, y, z'
2 '-x, y+1/2, -z+1/2'
3 '-x, -y, -z'
4 'x, -y-1/2, z-1/2'

loop_
_atom_site_label
_atom_site_type_symbol
_atom_site_fract_x
_atom_site_fract_y
_atom_site_fract_z
_atom_site_U_iso_or_equiv
_atom_site_adp_type
_atom_site_occupancy
_atom_site_symmetry_multiplicity
_atom_site_calc_flag
_atom_site_refinement_flags
S11 S 0.26381(11) 0.64290(3) 0.41794(12) 0.0539(3) Uani 1 1 d .
O12 O 0.2647(4) 0.61246(9) 0.5596(4) 0.0700(7) Uani 1 1 d .
O13 O 0.1650(3) 0.62372(7) 0.2462(4) 0.0547(6) Uani 1 1 d .
O14 O 0.1847(4) 0.68176(8) 0.4446(4) 0.0735(8) Uani 1 1 d .
N15 N 0.8621(4) 0.69701(8) -0.1088(4) 0.0538(7) Uani 1 1 d .
O26 O 0.1809(7) 0.44418(12) -0.0732(8) 0.1368(18) Uani 1 1 d .
N24 N 0.2800(6) 0.47110(12) -0.1025(8) 0.0899(13) Uani 1 1 d .
C10 C 0.5833(4) 0.62844(10) 0.4261(5) 0.0539(8) Uani 1 1 d .
H10 H 0.5580 0.6114 0.5249 0.065 Uiso 1 1 calc R
C20 C 0.2068(5) 0.51117(10) 0.1753(6) 0.0641(10) Uani 1 1 d .
C2 C 0.4935(4) 0.67362(8) 0.1738(4) 0.0415(7) Uani 1 1 d .
C5 C 0.5764(5) 0.71963(10) -0.1372(6) 0.0593(9) Uani 1 1 d .
H5 H 0.6006 0.7350 -0.2414 0.071 Uiso 1 1 calc R
C6 C 0.6989(4) 0.69765(9) -0.0498(5) 0.0452(7) Uani 1 1 d .
C1 C 0.4616(4) 0.64887(9) 0.3332(5) 0.0445(7) Uani 1 1 d .
C7 C 0.6581(4) 0.67535(8) 0.1140(4) 0.0411(7) Uani 1 1 d .
C8 C 0.7819(4) 0.65636(9) 0.2221(5) 0.0476(7) Uani 1 1 d .
H8 H 0.8907 0.6598 0.1893 0.057 Uiso 1 1 calc R
C21 C 0.2636(5) 0.51047(10) -0.0006(6) 0.0624(10) Uani 1 1 d .
C4 C 0.4174(4) 0.71916(11) -0.0719(6) 0.0613(9) Uani 1 1 d .
H4 H 0.3385 0.7350 -0.1323 0.074 Uiso 1 1 calc R
C18 C 0.2071(4) 0.58499(9) 0.1704(5) 0.0494(8) Uani 1 1 d .
C9 C 0.7456(4) 0.63334(11) 0.3721(5) 0.0546(8) Uani 1 1 d .
H9 H 0.8289 0.6208 0.4391 0.066 Uiso 1 1 calc R
C3 C 0.3724(4) 0.69652(9) 0.0767(5) 0.0507(8) Uani 1 1 d .
H3 H 0.2640 0.6960 0.1143 0.061 Uiso 1 1 calc R
C19 C 0.1758(4) 0.54821(10) 0.2654(6) 0.0586(9) Uani 1 1 d .
H19 H 0.1358 0.5486 0.3840 0.070 Uiso 1 1 calc R
N27 N 0.1800(7) 0.47215(11) 0.2822(7) 0.0933(13) Uani 1 1 d .
C23 C 0.2682(5) 0.58504(10) -0.0033(5) 0.0595(9) Uani 1 1 d .
H23 H 0.2910 0.6102 -0.0621 0.071 Uiso 1 1 calc R
O25 O 0.3837(7) 0.46889(14) -0.2184(9) 0.1380(19) Uani 1 1 d .
O29 O 0.2974(7) 0.44836(14) 0.2867(9) 0.156(2) Uani 1 1 d .
O28 O 0.0492(8) 0.46530(14) 0.3412(9) 0.154(2) Uani 1 1 d .
C22 C 0.2953(5) 0.54749(12) -0.0896(6) 0.0672(10) Uani 1 1 d .
H22 H 0.3352 0.5471 -0.2082 0.081 Uiso 1 1 calc R
C17 C 0.9101(6) 0.72965(14) -0.2388(7) 0.0774(12) Uani 1 1 d .
H17A H 0.8630 0.7237 -0.3562 0.116 Uiso 1 1 calc R
H17B H 1.0270 0.7303 -0.2487 0.116 Uiso 1 1 calc R
H17C H 0.8718 0.7564 -0.1966 0.116 Uiso 1 1 calc R
C16 C 0.9270(6) 0.65628(12) -0.1625(6) 0.0697(10) Uani 1 1 d .
H16A H 0.8857 0.6351 -0.0821 0.105 Uiso 1 1 calc R
H16B H 1.0441 0.6568 -0.1552 0.105 Uiso 1 1 calc R
H16C H 0.8940 0.6501 -0.2855 0.105 Uiso 1 1 calc R

loop_
_atom_site_aniso_label
_atom_site_aniso_U_11
_atom_site_aniso_U_22
_atom_site_aniso_U_33
_atom_site_aniso_U_23
_atom_site_aniso_U_13
_atom_site_aniso_U_12
S11 0.0549(5) 0.0548(5) 0.0521(5) 0.0028(3) 0.0141(4) 0.0013(3)
O12 0.0760(17) 0.0786(16) 0.0555(15) 0.0159(13) 0.0139(13) -0.0066(14)
O13 0.0451(12) 0.0513(11) 0.0678(15) 0.0053(11) 0.0026(11) 0.0042(9)
O14 0.0771(18) 0.0624(14) 0.081(2) -0.0070(14) 0.0284(15) 0.0121(13)
N15 0.0556(16) 0.0525(13) 0.0534(17) 0.0037(12) 0.0122(14) 0.0033(12)
O26 0.179(5) 0.076(2) 0.156(4) -0.025(3) 0.008(4) -0.031(3)
N24 0.096(3) 0.064(2) 0.110(4) -0.014(2) 0.002(3) -0.006(2)
C10 0.0590(19) 0.0557(16) 0.0468(19) 0.0091(15) -0.0040(16) 0.0004(15)
C20 0.067(2) 0.0451(16) 0.080(3) 0.0168(17) -0.008(2) -0.0120(15)
C2 0.0442(15) 0.0350(12) 0.0453(17) -0.0015(12) 0.0013(14) 0.0025(11)
C5 0.062(2) 0.0573(17) 0.059(2) 0.0203(17) 0.0031(17) 0.0042(16)
C6 0.0479(17) 0.0421(13) 0.0457(17) 0.0026(13) 0.0057(14) 0.0022(12)
C1 0.0480(17) 0.0421(13) 0.0434(17) 0.0007(12) 0.0033(14) 0.0013(12)
C7 0.0454(16) 0.0351(12) 0.0428(17) -0.0021(12) 0.0000(14) 0.0026(11)
C8 0.0455(16) 0.0504(14) 0.0470(18) 0.0003(14) -0.0029(14) 0.0051(13)
C21 0.065(2) 0.0521(18) 0.070(2) -0.0012(17) -0.011(2) -0.0021(15)
C4 0.056(2) 0.0573(17) 0.070(2) 0.0222(18) -0.0059(18) 0.0093(15)
C18 0.0437(16) 0.0459(14) 0.059(2) 0.0073(14) -0.0028(15) -0.0009(12)
C9 0.0519(18) 0.0635(18) 0.0483(19) 0.0099(15) -0.0087(16) 0.0059(14)
C3 0.0452(17) 0.0445(14) 0.062(2) 0.0095(14) 0.0008(16) 0.0040(13)
C19 0.0561(19) 0.0570(18) 0.063(2) 0.0134(16) 0.0019(17) -0.0086(15)
N27 0.122(4) 0.0528(18) 0.105(3) 0.021(2) -0.006(3) -0.017(2)
C23 0.068(2) 0.0527(17) 0.058(2) 0.0126(16) 0.0009(18) -0.0020(16)
O25 0.144(4) 0.112(3) 0.158(5) -0.057(3) 0.036(4) -0.010(3)
O29 0.173(5) 0.091(2) 0.204(6) 0.073(3) -0.029(4) 0.008(3)
O28 0.166(5) 0.114(3) 0.184(6) 0.051(3) 0.064(4) -0.045(3)
C22 0.080(3) 0.063(2) 0.058(2) 0.0038(17) -0.002(2) -0.0004(18)
C17 0.071(2) 0.081(2) 0.080(3) 0.025(2) 0.024(2) -0.002(2)
C16 0.073(2) 0.073(2) 0.063(2) -0.0085(19) 0.011(2) 0.0166(19)

loop_
_atom_type_symbol
_atom_type_description
_atom_type_scat_dispersion_real
_atom_type_scat_dispersion_imag
_atom_type_scat_source
C C 0.0181 0.0091 'International Tables Vol C Tables 4.2.6.8 and 6.1.1.4'
H H 0.0000 0.0000 'International Tables Vol C Tables 4.2.6.8 and 6.1.1.4'
N N 0.0311 0.0180 'International Tables Vol C Tables 4.2.6.8 and 6.1.1.4'
O O 0.0492 0.0322 'International Tables Vol C Tables 4.2.6.8 and 6.1.1.4'
S S 0.3331 0.5567 'International Tables Vol C Tables 4.2.6.8 and 6.1.1.4'

loop_
_exptl_crystal_face_index_h
_exptl_crystal_face_index_k
_exptl_crystal_face_index_l
_exptl_crystal_face_perp_dist
_exptl_oxdiff_crystal_face_indexfrac_h
_exptl_oxdiff_crystal_face_indexfrac_k
_exptl_oxdiff_crystal_face_indexfrac_l
_exptl_oxdiff_crystal_face_x
_exptl_oxdiff_crystal_face_y
_exptl_oxdiff_crystal_face_z
-4 11 1 0.0515 -4.0003 11.0069 0.9954 -0.2076 -0.7243 0.5684
0 -11 4 0.0674 -0.0011 -11.0080 3.9981 0.1607 0.6694 0.7189
0 11 -4 0.0674 0.0011 11.0080 -3.9981 -0.1607 -0.6694 -0.7189
4 -14 1 0.0216 3.9996 -14.0100 1.0039 0.1861 0.9945 -0.2155
2 18 1 0.0625 1.9975 18.0037 1.0038 -0.9620 -0.1004 -0.0877
-3 1 4 0.0775 -3.0012 0.9993 3.9951 -0.0939 -0.0430 1.0059
3 -1 -4 0.0775 3.0012 -0.9993 -3.9951 0.0939 0.0430 -1.0059
-3 -17 -1 0.0100 -2.9973 -17.0024 -1.0050 0.9994 -0.0596 0.1913
3 16 -2 0.0779 2.9988 16.0050 -1.9943 -0.7429 -0.2035 -0.7060
4 7 3 0.0721 3.9968 6.9958 3.0050 -0.8137 0.6446 0.0738
-5 -7 -1 0.0104 -4.9975 -6.9968 -1.0068 0.7481 -0.5861 0.3773
-4 -7 -3 0.0115 -3.9968 -6.9958 -3.0050 0.8137 -0.6446 -0.0738
-3 -18 0 0.0068 -2.9977 -18.0038 -0.0053 0.9682 0.0626 0.3664
4 13 2 0.0576 3.9968 12.9990 2.0057 -0.9864 0.3933 -0.1145
-1 20 1 0.0633 -1.0019 20.0073 1.0000 -0.8090 -0.5544 0.2258
-5 -3 0 0.0128 -4.9984 -2.9963 -0.0068 0.5131 -0.5931 0.5392

loop_
_geom_angle_atom_site_label_1
_geom_angle_atom_site_label_2
_geom_angle_atom_site_label_3
_geom_angle
O12 S11 O13 108.11(16)
O12 S11 C1 109.40(16)
O13 S11 C1 103.11(14)
O14 S11 O12 119.99(17)
O14 S11 O13 102.24(17)
O14 S11 C1 112.30(16)
C18 O13 S11 121.4(2)
C6 N15 C17 116.5(3)
C6 N15 C16 116.3(3)
C16 N15 C17 111.0(3)
O26 N24 C21 117.3(5)
O26 N24 O25 124.2(5)
O25 N24 C21 118.3(4)
C1 C10 C9 119.8(3)
C21 C20 C19 121.8(3)
C21 C20 N27 122.2(4)
C19 C20 N27 116.0(4)
C7 C2 C1 116.7(3)
C7 C2 C3 119.1(3)
C3 C2 C1 124.2(3)
C6 C5 C4 121.1(3)
N15 C6 C7 118.3(3)
C5 C6 N15 123.7(3)
C5 C6 C7 117.9(3)
C10 C1 S11 116.4(3)
C10 C1 C2 122.1(3)
C2 C1 S11 121.4(2)
C2 C7 C6 120.1(3)
C2 C7 C8 119.2(3)
C8 C7 C6 120.6(3)
C9 C8 C7 121.7(3)
C20 C21 N24 121.6(4)
C20 C21 C22 119.8(4)
C22 C21 N24 118.5(4)
C3 C4 C5 122.6(3)
C19 C18 O13 120.1(3)
C23 C18 O13 117.4(3)
C23 C18 C19 122.4(3)
C8 C9 C10 120.2(3)
C4 C3 C2 119.0(3)
C20 C19 C18 116.8(4)
O29 N27 C20 114.6(5)
O28 N27 C20 119.0(5)
O28 N27 O29 126.1(5)
C18 C23 C22 119.1(3)
C23 C22 C21 120.1(4)

loop_
_geom_bond_atom_site_label_1
_geom_bond_atom_site_label_2
_geom_bond_distance
S11 O12 1.421(3)
S11 O13 1.613(3)
S11 O14 1.413(3)
S11 C1 1.746(3)
O13 C18 1.399(4)
N15 C6 1.405(4)
N15 C17 1.466(5)
N15 C16 1.459(5)
O26 N24 1.202(6)
N24 C21 1.467(6)
N24 O25 1.205(6)
C10 C1 1.370(5)
C10 C9 1.396(5)
C20 C21 1.372(7)
C20 C19 1.378(5)
C20 N27 1.488(5)
C2 C1 1.434(4)
C2 C7 1.419(4)
C2 C3 1.420(4)
C5 C6 1.379(5)
C5 C4 1.388(5)
C6 C7 1.436(5)
C7 C8 1.420(4)
C8 C9 1.355(5)
C21 C22 1.374(5)
C4 C3 1.358(5)
C18 C19 1.389(5)
C18 C23 1.369(6)
N27 O29 1.225(7)
N27 O28 1.176(6)
C23 C22 1.373(5)
